data_4029928
loop_
_publ_author_name
'Utepova, Irina A.'
'Chupakhin, Oleg N.'
'Serebrennikova, Polina O.'
'Musikhina, Alexandra A.'
'Charushin, Valery N.'

_publ_section_title
;
 Two approaches in the synthesis of planar chiral azinylferrocenes.
;
_journal_issue 18
_journal_name_full 'The Journal of organic chemistry'
_journal_page_first 8659
_journal_page_last 8667
_journal_paper_doi 10.1021/jo5014299
_journal_volume 79
_journal_year 2014
_chemical_formula_moiety 'C31 H27 B Fe N P, 0.5 (C H2 Cl2)'
_chemical_formula_sum 'C31.5 H28 B Cl Fe N P'
_chemical_formula_weight 553.63
_chemical_name_systematic
; 
 ? 
;
_space_group_IT_number 4
_symmetry_cell_setting monoclinic
_symmetry_space_group_name_Hall 'P 2yb'
_symmetry_space_group_name_H-M 'P 1 21 1'
_atom_sites_solution_hydrogens geom
_atom_sites_solution_primary direct
_atom_sites_solution_secondary difmap
_audit_creation_method SHELXL-97
_cell_angle_alpha 90.00
_cell_angle_beta 98.122(5)
_cell_angle_gamma 90.00
_cell_formula_units_Z 4
_cell_length_a 9.6515(3)
_cell_length_b 14.4863(14)
_cell_length_c 20.1681(14)
_cell_measurement_reflns_used 4362
_cell_measurement_temperature 295(2)
_cell_measurement_theta_max 26.37
_cell_measurement_theta_min 2.64
_cell_volume 2791.5(3)
_computing_cell_refinement
;
CrysAlis RED, Oxford Diffraction Ltd.,
Version 1.171.29.9 (release 23-03-2006 CrysAlis171 .NET)
(compiled Mar 23 2006,23:39:28)
;
_computing_data_collection
;
CrysAlis CCD, Oxford Diffraction Ltd.,
Version 1.171.29.9 (release 23-03-2006 CrysAlis171 .NET)
(compiled Mar 23 2006,23:39:28)
;
_computing_data_reduction
;
CrysAlis RED, Oxford Diffraction Ltd.,
Version 1.171.29.9 (release 23-03-2006 CrysAlis171 .NET)
(compiled Mar 23 2006,23:39:28)
;
_computing_molecular_graphics 'Bruker SHELXTL'
_computing_publication_material 'Bruker SHELXTL'
_computing_structure_refinement 'SHELXL-97 (Sheldrick, 1997)'
_computing_structure_solution 'SHELXS-97 (Sheldrick, 1990)'
_diffrn_ambient_temperature 295(2)
_diffrn_measured_fraction_theta_full 0.989
_diffrn_measured_fraction_theta_max 0.989
_diffrn_measurement_device_type 'Xcalibur S CCD'
_diffrn_measurement_method 'omega scans'
_diffrn_radiation_monochromator graphite
_diffrn_radiation_source 'fine-focus sealed tube'
_diffrn_radiation_type MoK\a
_diffrn_radiation_wavelength 0.71073
_diffrn_reflns_av_R_equivalents 0.0443
_diffrn_reflns_av_sigmaI/netI 0.0997
_diffrn_reflns_limit_h_max 12
_diffrn_reflns_limit_h_min -7
_diffrn_reflns_limit_k_max 8
_diffrn_reflns_limit_k_min -18
_diffrn_reflns_limit_l_max 23
_diffrn_reflns_limit_l_min -25
_diffrn_reflns_number 15617
_diffrn_reflns_theta_full 26.37
_diffrn_reflns_theta_max 26.37
_diffrn_reflns_theta_min 2.64
_diffrn_standards_decay_% 0
_diffrn_standards_interval_count 0
_diffrn_standards_interval_time 0
_diffrn_standards_number 0
_exptl_absorpt_coefficient_mu 0.714
_exptl_absorpt_correction_T_max 1.01640
_exptl_absorpt_correction_T_min 0.97405
_exptl_absorpt_correction_type multi-scan
_exptl_absorpt_process_details
;
CrysAlis RED, Oxford Diffraction Ltd.,
Version 1.171.29.9 (release 23-03-2006 CrysAlis171 .NET)
(compiled Mar 23 2006,23:39:28)
Empirical absorption correction using spherical harmonics,
 implemented in SCALE3 ABSPACK scaling algorithm.
;
_exptl_crystal_colour brown
_exptl_crystal_density_diffrn 1.317
_exptl_crystal_density_method 'not measured'
_exptl_crystal_description prism
_exptl_crystal_F_000 1148
_exptl_crystal_size_max 0.24
_exptl_crystal_size_mid 0.17
_exptl_crystal_size_min 0.08
_refine_diff_density_max 0.357
_refine_diff_density_min -0.354
_refine_diff_density_rms 0.082
_refine_ls_abs_structure_details 'Flack H D (1983), Acta Cryst. A39, 876-881'
_refine_ls_abs_structure_Flack -0.006(19)
_refine_ls_extinction_method none
_refine_ls_goodness_of_fit_ref 1.002
_refine_ls_hydrogen_treatment constr
_refine_ls_matrix_type full
_refine_ls_number_parameters 660
_refine_ls_number_reflns 8123
_refine_ls_number_restraints 1
_refine_ls_restrained_S_all 1.002
_refine_ls_R_factor_all 0.0945
_refine_ls_R_factor_gt 0.0435
_refine_ls_shift/su_max 0.001
_refine_ls_shift/su_mean 0.000
_refine_ls_structure_factor_coef Fsqd
_refine_ls_weighting_details 'calc w=1/[\s^2^(Fo^2^)+(0.0408P)^2^+0.0000P] where P=(Fo^2^+2Fc^2^)/3'
_refine_ls_weighting_scheme calc
_refine_ls_wR_factor_gt 0.0990
_refine_ls_wR_factor_ref 0.1057
_reflns_number_gt 4362
_reflns_number_total 8123
_reflns_threshold_expression >2sigma(I)
_cod_data_source_file jo5014299_si_002.cif
_cod_data_source_block dc
_cod_depositor_comments
;
The following automatic conversions were performed:

'_symmetry_cell_setting' value 'Monoclinic' changed to 'monoclinic'
according to
/home/saulius/struct/COD-crude-data--automatic-downloads/rss-feeds/ACS/lib/dictionaries/cif_core.dic
dictionary named 'cif_core.dic' version 2.4.2 from 2011-04-26.

Automatic conversion script
Id: cif_fix_values 2281 2013-09-26 08:29:07Z andrius 

 Adding full bibliography for 4029928.cif.
;
_cod_original_sg_symbol_H-M P2(1)
_cod_original_formula_sum 'C31.50 H28 B Cl Fe N P'
_cod_database_code 4029928

loop_
_symmetry_equiv_pos_as_xyz
'x, y, z'
'-x, y+1/2, -z'

loop_
_atom_site_label
_atom_site_type_symbol
_atom_site_fract_x
_atom_site_fract_y
_atom_site_fract_z
_atom_site_U_iso_or_equiv
_atom_site_adp_type
_atom_site_occupancy
_atom_site_symmetry_multiplicity
_atom_site_calc_flag
_atom_site_refinement_flags
Fe1A Fe 0.75550(7) 0.04775(6) 0.89262(3) 0.0467(2) Uani 1 1 d .
P1A P 0.77741(15) -0.07191(11) 1.04514(8) 0.0450(4) Uani 1 1 d .
C1A C 0.6625(6) 0.0915(4) 0.9710(3) 0.0391(15) Uani 1 1 d .
N1A N 0.7288(4) 0.1335(3) 1.0841(2) 0.0477(12) Uani 1 1 d .
B1A B 0.9693(7) -0.0447(6) 1.0851(4) 0.069(2) Uani 1 1 d .
H1AA H 1.0280 -0.0414 1.0506 0.083 Uiso 1 1 calc R
H1BA H 1.0025 -0.0927 1.1162 0.083 Uiso 1 1 calc R
H1CA H 0.9716 0.0133 1.1083 0.083 Uiso 1 1 calc R
C2A C 0.6869(6) -0.0072(4) 0.9758(3) 0.0452(16) Uani 1 1 d .
C3A C 0.6136(6) -0.0475(4) 0.9155(3) 0.0506(16) Uani 1 1 d .
H3AA H 0.6131 -0.1132 0.9038 0.061 Uiso 1 1 calc R
C4A C 0.5457(6) 0.0225(5) 0.8761(3) 0.061(2) Uani 1 1 d .
H4AA H 0.4897 0.0139 0.8320 0.073 Uiso 1 1 calc R
C5A C 0.5737(6) 0.1079(5) 0.9087(3) 0.0514(17) Uani 1 1 d .
H5AA H 0.5393 0.1682 0.8916 0.062 Uiso 1 1 calc R
C6A C 0.9357(7) 0.1195(6) 0.8903(4) 0.070(2) Uani 1 1 d .
H6AA H 0.9737 0.1661 0.9232 0.084 Uiso 1 1 calc R
C7A C 0.9656(7) 0.0258(6) 0.8946(4) 0.069(2) Uani 1 1 d .
H7AA H 1.0288 -0.0053 0.9299 0.083 Uiso 1 1 calc R
C8A C 0.8870(8) -0.0156(6) 0.8384(5) 0.082(3) Uani 1 1 d .
H8AA H 0.8864 -0.0814 0.8273 0.098 Uiso 1 1 calc R
C9A C 0.8117(7) 0.0542(8) 0.7999(3) 0.079(2) Uani 1 1 d .
H9AA H 0.7499 0.0456 0.7574 0.094 Uiso 1 1 calc R
C10A C 0.8424(8) 0.1371(6) 0.8330(4) 0.074(2) Uani 1 1 d .
H10A H 0.8049 0.1977 0.8183 0.089 Uiso 1 1 calc R
C11A C 0.6500(6) -0.0759(4) 1.1045(3) 0.0496(15) Uani 1 1 d .
C12A C 0.6965(7) -0.0836(5) 1.1720(4) 0.073(2) Uani 1 1 d .
H12A H 0.7919 -0.0900 1.1862 0.088 Uiso 1 1 calc R
C13A C 0.6047(11) -0.0819(6) 1.2198(4) 0.101(3) Uani 1 1 d .
H13A H 0.6378 -0.0866 1.2653 0.122 Uiso 1 1 calc R
C14A C 0.4655(11) -0.0732(6) 1.1976(5) 0.099(3) Uani 1 1 d .
H14A H 0.4026 -0.0705 1.2285 0.119 Uiso 1 1 calc R
C15A C 0.4173(7) -0.0684(5) 1.1319(5) 0.082(2) Uani 1 1 d .
H15A H 0.3214 -0.0649 1.1178 0.098 Uiso 1 1 calc R
C16A C 0.5080(6) -0.0686(4) 1.0854(3) 0.0598(17) Uani 1 1 d .
H16A H 0.4729 -0.0637 1.0402 0.072 Uiso 1 1 calc R
C17A C 0.7774(6) -0.1864(4) 1.0076(3) 0.0470(16) Uani 1 1 d .
C18A C 0.6777(6) -0.2526(5) 1.0128(4) 0.072(2) Uani 1 1 d .
H18A H 0.6059 -0.2400 1.0378 0.087 Uiso 1 1 calc R
C19A C 0.6814(7) -0.3366(5) 0.9823(4) 0.085(3) Uani 1 1 d .
H19A H 0.6120 -0.3799 0.9863 0.102 Uiso 1 1 calc R
C20A C 0.7851(6) -0.3571(4) 0.9462(3) 0.0658(19) Uani 1 1 d .
H20A H 0.7869 -0.4136 0.9245 0.079 Uiso 1 1 calc R
C21A C 0.8855(6) -0.2940(5) 0.9424(3) 0.0681(19) Uani 1 1 d .
H21A H 0.9575 -0.3082 0.9180 0.082 Uiso 1 1 calc R
C22A C 0.8860(6) -0.2098(4) 0.9730(3) 0.0536(17) Uani 1 1 d .
H22A H 0.9589 -0.1685 0.9705 0.064 Uiso 1 1 calc R
C23A C 0.7071(5) 0.1625(4) 1.0214(3) 0.0433(15) Uani 1 1 d .
C24A C 0.7171(6) 0.2561(4) 1.0037(3) 0.0511(16) Uani 1 1 d .
H24A H 0.7027 0.2739 0.9589 0.061 Uiso 1 1 calc R
C25A C 0.7475(6) 0.3193(5) 1.0521(4) 0.0634(19) Uani 1 1 d .
H25A H 0.7551 0.3812 1.0408 0.076 Uiso 1 1 calc R
C26A C 0.7682(5) 0.2929(4) 1.1205(3) 0.0468(15) Uani 1 1 d .
C27A C 0.7975(6) 0.3539(5) 1.1749(4) 0.071(2) Uani 1 1 d .
H27A H 0.8013 0.4170 1.1669 0.085 Uiso 1 1 calc R
C28A C 0.8203(7) 0.3227(6) 1.2387(4) 0.079(2) Uani 1 1 d .
H28A H 0.8412 0.3641 1.2740 0.095 Uiso 1 1 calc R
C29A C 0.8126(7) 0.2303(7) 1.2513(4) 0.088(2) Uani 1 1 d .
H29A H 0.8272 0.2097 1.2954 0.106 Uiso 1 1 calc R
C30A C 0.7839(7) 0.1673(5) 1.2006(3) 0.0671(18) Uani 1 1 d .
H30A H 0.7792 0.1047 1.2102 0.080 Uiso 1 1 calc R
C31A C 0.7617(6) 0.1981(4) 1.1340(3) 0.0528(16) Uani 1 1 d .
Fe1 Fe 0.45470(8) 0.56055(7) 0.53597(4) 0.0625(3) Uani 1 1 d .
P1 P 0.69742(13) 0.54355(12) 0.42487(7) 0.0445(4) Uani 1 1 d .
C1 C 0.3961(5) 0.5589(6) 0.4350(3) 0.0571(16) Uani 1 1 d .
B1 B 0.7499(7) 0.4144(5) 0.4320(4) 0.063(2) Uani 1 1 d .
H1A H 0.7470 0.3934 0.4770 0.076 Uiso 1 1 calc R
H1B H 0.8430 0.4070 0.4212 0.076 Uiso 1 1 calc R
H1C H 0.6858 0.3787 0.4015 0.076 Uiso 1 1 calc R
N1 N 0.4255(5) 0.4510(4) 0.3504(3) 0.0587(14) Uani 1 1 d .
C2 C 0.5392(6) 0.5899(4) 0.4521(3) 0.0513(16) Uani 1 1 d .
C3 C 0.5364(8) 0.6694(5) 0.4920(4) 0.073(2) Uani 1 1 d .
H3A H 0.6178 0.7059 0.5112 0.088 Uiso 1 1 calc R
C4 C 0.3955(8) 0.6869(5) 0.5001(4) 0.085(3) Uani 1 1 d .
H4A H 0.3633 0.7375 0.5263 0.102 Uiso 1 1 calc R
C5 C 0.3119(8) 0.6209(6) 0.4666(4) 0.081(2) Uani 1 1 d .
H5A H 0.2101 0.6168 0.4650 0.097 Uiso 1 1 calc R
C6 C 0.410(2) 0.5607(12) 0.6315(6) 0.155(6) Uani 1 1 d .
H6A H 0.3699 0.6114 0.6546 0.186 Uiso 1 1 calc R
C7 C 0.3418(14) 0.4920(11) 0.5982(7) 0.132(5) Uani 1 1 d .
H7A H 0.2396 0.4865 0.5905 0.158 Uiso 1 1 calc R
C8 C 0.4263(14) 0.4346(7) 0.5740(4) 0.104(3) Uani 1 1 d .
H8A H 0.3978 0.3791 0.5477 0.125 Uiso 1 1 calc R
C9 C 0.5617(11) 0.4631(10) 0.5928(5) 0.113(4) Uani 1 1 d .
H9A H 0.6477 0.4317 0.5847 0.136 Uiso 1 1 calc R
C10 C 0.5498(16) 0.5419(9) 0.6312(4) 0.124(4) Uani 1 1 d .
H10B H 0.6281 0.5785 0.6537 0.149 Uiso 1 1 calc R
C11 C 0.7020(6) 0.5887(4) 0.3421(3) 0.0437(14) Uani 1 1 d .
C12 C 0.8134(5) 0.5664(5) 0.3099(3) 0.0597(17) Uani 1 1 d .
H12B H 0.8817 0.5258 0.3296 0.072 Uiso 1 1 calc R
C13 C 0.8235(8) 0.6046(6) 0.2479(4) 0.079(2) Uani 1 1 d .
H13B H 0.8993 0.5901 0.2261 0.095 Uiso 1 1 calc R
C14 C 0.7229(10) 0.6635(6) 0.2187(4) 0.083(2) Uani 1 1 d .
H14B H 0.7330 0.6906 0.1778 0.099 Uiso 1 1 calc R
C15 C 0.6071(8) 0.6835(5) 0.2484(4) 0.080(2) Uani 1 1 d .
H15B H 0.5352 0.7204 0.2272 0.096 Uiso 1 1 calc R
C16 C 0.6019(6) 0.6470(4) 0.3103(3) 0.0612(18) Uani 1 1 d .
H16B H 0.5265 0.6624 0.3322 0.073 Uiso 1 1 calc R
C17 C 0.8351(6) 0.6106(4) 0.4748(3) 0.0488(15) Uani 1 1 d .
C18 C 0.8775(6) 0.6951(5) 0.4552(3) 0.0607(18) Uani 1 1 d .
H18B H 0.8380 0.7193 0.4141 0.073 Uiso 1 1 calc R
C19 C 0.9776(7) 0.7450(5) 0.4952(4) 0.0663(19) Uani 1 1 d .
H19B H 1.0028 0.8032 0.4817 0.080 Uiso 1 1 calc R
C20 C 1.0395(7) 0.7101(5) 0.5538(4) 0.0665(19) Uani 1 1 d .
H20B H 1.1093 0.7433 0.5800 0.080 Uiso 1 1 calc R
C21 C 0.9998(6) 0.6263(5) 0.5745(3) 0.070(2) Uani 1 1 d .
H21B H 1.0406 0.6031 0.6157 0.085 Uiso 1 1 calc R
C22 C 0.8989(6) 0.5747(4) 0.5347(3) 0.0601(17) Uani 1 1 d .
H22B H 0.8746 0.5163 0.5483 0.072 Uiso 1 1 calc R
C23 C 0.3457(6) 0.4805(5) 0.3937(3) 0.0616(18) Uani 1 1 d .
C24 C 0.2152(7) 0.4416(7) 0.4000(4) 0.092(3) Uani 1 1 d .
H24B H 0.1606 0.4654 0.4305 0.111 Uiso 1 1 calc R
C25 C 0.1713(8) 0.3704(8) 0.3617(5) 0.116(4) Uani 1 1 d .
H25B H 0.0841 0.3452 0.3653 0.139 Uiso 1 1 calc R
C26 C 0.2537(7) 0.3299(6) 0.3143(4) 0.073(2) Uani 1 1 d .
C27 C 0.2242(9) 0.2529(6) 0.2714(5) 0.103(3) Uani 1 1 d .
H27B H 0.1411 0.2210 0.2729 0.123 Uiso 1 1 calc R
C28 C 0.3112(11) 0.2227(7) 0.2277(5) 0.107(3) Uani 1 1 d .
H28B H 0.2887 0.1721 0.1999 0.129 Uiso 1 1 calc R
C29 C 0.4296(9) 0.2698(7) 0.2274(4) 0.093(3) Uani 1 1 d .
H29B H 0.4904 0.2504 0.1983 0.111 Uiso 1 1 calc R
C30 C 0.4672(8) 0.3434(6) 0.2662(4) 0.079(2) Uani 1 1 d .
H30B H 0.5512 0.3731 0.2625 0.094 Uiso 1 1 calc R
C31 C 0.3841(6) 0.3761(5) 0.3115(4) 0.0640(19) Uani 1 1 d .
Cl1 Cl 0.2042(5) 0.7742(3) 0.3258(2) 0.251(3) Uani 1 1 d .
Cl2 Cl -0.0183(5) 0.8962(4) 0.3261(2) 0.263(3) Uani 1 1 d .
C1S C 0.0690(13) 0.8279(12) 0.2854(6) 0.252(10) Uani 1 1 d .
H1SB H 0.1013 0.8632 0.2497 0.302 Uiso 1 1 calc R
H1SA H 0.0048 0.7815 0.2644 0.302 Uiso 1 1 calc R

loop_
_atom_site_aniso_label
_atom_site_aniso_U_11
_atom_site_aniso_U_22
_atom_site_aniso_U_33
_atom_site_aniso_U_23
_atom_site_aniso_U_13
_atom_site_aniso_U_12
Fe1A 0.0520(5) 0.0499(5) 0.0399(5) -0.0007(5) 0.0124(3) 0.0028(5)
P1A 0.0454(9) 0.0433(10) 0.0469(10) 0.0038(9) 0.0082(7) -0.0040(8)
C1A 0.043(3) 0.044(4) 0.031(4) 0.000(3) 0.009(3) 0.003(3)
N1A 0.048(3) 0.049(3) 0.047(3) -0.009(3) 0.010(2) 0.000(2)
B1A 0.065(5) 0.072(6) 0.071(6) -0.002(5) 0.009(4) -0.007(4)
C2A 0.044(3) 0.047(4) 0.046(4) 0.001(3) 0.013(3) -0.001(3)
C3A 0.053(4) 0.052(4) 0.047(4) -0.004(4) 0.005(3) 0.000(3)
C4A 0.055(4) 0.078(6) 0.047(4) -0.007(4) -0.001(3) 0.000(3)
C5A 0.051(4) 0.058(5) 0.046(4) 0.013(4) 0.010(3) 0.018(3)
C6A 0.076(5) 0.082(6) 0.057(5) -0.009(5) 0.029(4) -0.013(4)
C7A 0.061(4) 0.090(7) 0.060(5) 0.010(4) 0.018(3) 0.003(4)
C8A 0.091(6) 0.062(5) 0.109(7) -0.022(6) 0.067(5) -0.007(5)
C9A 0.090(5) 0.107(6) 0.046(4) 0.005(7) 0.032(3) -0.009(7)
C10A 0.104(6) 0.069(6) 0.060(6) 0.022(5) 0.044(5) 0.010(5)
C11A 0.070(4) 0.032(3) 0.047(4) 0.004(3) 0.010(3) -0.001(3)
C12A 0.073(5) 0.072(5) 0.071(6) 0.009(5) -0.002(4) -0.010(4)
C13A 0.154(8) 0.101(7) 0.063(5) -0.007(5) 0.064(6) -0.029(7)
C14A 0.125(7) 0.078(6) 0.114(8) 0.009(6) 0.086(7) 0.000(6)
C15A 0.078(5) 0.068(5) 0.114(7) 0.007(5) 0.060(5) 0.013(4)
C16A 0.057(4) 0.058(4) 0.064(4) -0.004(4) 0.011(3) -0.002(3)
C17A 0.041(3) 0.040(4) 0.060(4) 0.009(3) 0.007(3) 0.003(3)
C18A 0.058(4) 0.057(5) 0.112(6) -0.011(5) 0.044(4) -0.006(4)
C19A 0.071(5) 0.048(5) 0.148(8) -0.029(5) 0.057(5) -0.027(4)
C20A 0.057(4) 0.045(4) 0.098(5) -0.026(4) 0.022(4) -0.003(3)
C21A 0.051(4) 0.072(5) 0.085(5) -0.009(4) 0.025(4) 0.007(4)
C22A 0.043(3) 0.047(4) 0.074(5) -0.004(4) 0.020(3) 0.003(3)
C23A 0.039(3) 0.050(4) 0.042(4) 0.003(3) 0.007(3) 0.007(3)
C24A 0.067(4) 0.039(4) 0.049(4) 0.003(3) 0.012(3) 0.005(3)
C25A 0.056(4) 0.043(4) 0.091(6) 0.007(4) 0.010(4) 0.001(3)
C26A 0.039(3) 0.052(4) 0.052(4) -0.011(3) 0.014(3) 0.003(3)
C27A 0.052(4) 0.067(5) 0.093(6) -0.035(5) 0.011(4) -0.003(3)
C28A 0.074(5) 0.092(7) 0.068(6) -0.027(5) -0.003(4) -0.020(4)
C29A 0.114(6) 0.093(7) 0.050(5) -0.017(5) -0.012(4) -0.018(5)
C30A 0.089(5) 0.061(5) 0.049(5) 0.002(4) 0.003(4) -0.005(4)
C31A 0.057(4) 0.043(4) 0.060(5) -0.003(4) 0.012(3) -0.002(3)
Fe1 0.0694(5) 0.0647(7) 0.0586(6) 0.0042(6) 0.0273(4) 0.0118(6)
P1 0.0441(7) 0.0382(9) 0.0528(9) 0.0016(10) 0.0126(6) 0.0014(8)
C1 0.040(3) 0.072(5) 0.061(4) 0.016(4) 0.015(3) 0.011(4)
B1 0.062(5) 0.052(5) 0.074(6) 0.002(4) 0.005(4) -0.001(4)
N1 0.041(3) 0.073(4) 0.064(4) 0.010(3) 0.016(3) 0.008(3)
C2 0.062(4) 0.040(4) 0.053(4) 0.010(3) 0.011(3) 0.015(3)
C3 0.094(5) 0.051(5) 0.080(5) -0.003(4) 0.028(4) 0.011(4)
C4 0.096(6) 0.057(5) 0.116(7) 0.016(5) 0.063(5) 0.038(5)
C5 0.079(5) 0.077(6) 0.093(6) 0.021(5) 0.037(4) 0.018(5)
C6 0.235(16) 0.159(15) 0.096(9) 0.038(10) 0.108(10) 0.105(14)
C7 0.142(10) 0.135(12) 0.134(11) 0.040(9) 0.073(9) 0.047(10)
C8 0.140(9) 0.092(7) 0.078(6) 0.028(6) 0.010(6) -0.006(7)
C9 0.094(7) 0.170(12) 0.084(7) 0.073(7) 0.045(5) 0.053(7)
C10 0.214(12) 0.093(8) 0.060(5) -0.003(7) -0.005(6) -0.030(9)
C11 0.046(3) 0.034(3) 0.052(4) -0.005(3) 0.009(3) -0.008(3)
C12 0.057(4) 0.063(5) 0.064(4) -0.008(4) 0.027(3) 0.001(4)
C13 0.089(6) 0.085(6) 0.073(6) -0.024(5) 0.043(5) -0.033(5)
C14 0.110(6) 0.083(6) 0.052(5) 0.007(5) 0.003(5) -0.037(5)
C15 0.087(5) 0.085(6) 0.066(5) 0.016(4) 0.006(4) -0.006(4)
C16 0.070(4) 0.061(5) 0.053(4) 0.013(4) 0.010(3) -0.008(4)
C17 0.058(4) 0.043(4) 0.048(4) -0.002(3) 0.016(3) 0.007(3)
C18 0.070(4) 0.053(4) 0.057(4) -0.003(4) 0.004(3) -0.015(4)
C19 0.082(5) 0.058(5) 0.061(5) -0.003(4) 0.015(4) -0.018(4)
C20 0.061(4) 0.065(5) 0.076(6) -0.014(4) 0.019(4) -0.021(4)
C21 0.068(4) 0.082(6) 0.057(5) -0.014(4) -0.008(4) 0.002(4)
C22 0.066(4) 0.045(4) 0.068(4) -0.003(4) 0.006(3) -0.004(3)
C23 0.040(4) 0.089(5) 0.054(4) 0.012(4) 0.001(3) 0.002(4)
C24 0.046(4) 0.156(9) 0.079(6) -0.015(6) 0.027(4) -0.031(5)
C25 0.059(5) 0.167(10) 0.122(9) 0.017(8) 0.017(5) -0.054(6)
C26 0.054(4) 0.109(7) 0.054(5) 0.025(5) 0.001(4) -0.008(4)
C27 0.094(7) 0.102(7) 0.093(7) 0.003(6) -0.052(5) -0.046(5)
C28 0.124(8) 0.114(8) 0.079(7) -0.006(6) -0.003(6) 0.008(7)
C29 0.084(6) 0.101(7) 0.094(7) -0.014(6) 0.016(5) 0.002(5)
C30 0.073(5) 0.076(6) 0.093(6) -0.005(5) 0.035(5) 0.004(4)
C31 0.054(4) 0.070(5) 0.062(5) 0.022(4) -0.014(4) -0.009(4)
Cl1 0.286(5) 0.234(5) 0.197(4) -0.082(4) -0.090(4) 0.078(4)
Cl2 0.293(5) 0.295(6) 0.175(4) -0.092(4) -0.052(3) 0.137(5)
C1S 0.204(12) 0.36(2) 0.158(12) -0.140(13) -0.076(10) 0.165(15)

loop_
_atom_type_symbol
_atom_type_description
_atom_type_scat_dispersion_real
_atom_type_scat_dispersion_imag
_atom_type_scat_source
C C 0.0033 0.0016 'International Tables Vol C Tables 4.2.6.8 and 6.1.1.4'
H H 0.0000 0.0000 'International Tables Vol C Tables 4.2.6.8 and 6.1.1.4'
N N 0.0061 0.0033 'International Tables Vol C Tables 4.2.6.8 and 6.1.1.4'
P P 0.1023 0.0942 'International Tables Vol C Tables 4.2.6.8 and 6.1.1.4'
Fe Fe 0.3463 0.8444 'International Tables Vol C Tables 4.2.6.8 and 6.1.1.4'
Cl Cl 0.1484 0.1585 'International Tables Vol C Tables 4.2.6.8 and 6.1.1.4'
B B 0.0013 0.0007 'International Tables Vol C Tables 4.2.6.8 and 6.1.1.4'

loop_
_geom_angle_atom_site_label_1
_geom_angle_atom_site_label_2
_geom_angle_atom_site_label_3
_geom_angle
C8A Fe1A C9A 41.0(3)
C8A Fe1A C5A 155.7(4)
C9A Fe1A C5A 118.7(3)
C8A Fe1A C10A 67.8(3)
C9A Fe1A C10A 40.0(3)
C5A Fe1A C10A 105.1(3)
C8A Fe1A C1A 161.9(4)
C9A Fe1A C1A 156.0(4)
C5A Fe1A C1A 41.6(2)
C10A Fe1A C1A 121.9(3)
C8A Fe1A C6A 67.2(3)
C9A Fe1A C6A 67.2(3)
C5A Fe1A C6A 123.2(3)
C10A Fe1A C6A 39.9(3)
C1A Fe1A C6A 109.4(3)
C8A Fe1A C4A 121.2(3)
C9A Fe1A C4A 104.3(3)
C5A Fe1A C4A 40.6(2)
C10A Fe1A C4A 120.2(3)
C1A Fe1A C4A 69.2(2)
C6A Fe1A C4A 157.2(3)
C8A Fe1A C3A 108.0(3)
C9A Fe1A C3A 121.1(3)
C5A Fe1A C3A 68.3(3)
C10A Fe1A C3A 155.8(3)
C1A Fe1A C3A 69.5(2)
C6A Fe1A C3A 162.6(3)
C4A Fe1A C3A 39.9(2)
C8A Fe1A C7A 40.5(3)
C9A Fe1A C7A 68.3(3)
C5A Fe1A C7A 160.3(3)
C10A Fe1A C7A 67.6(3)
C1A Fe1A C7A 125.4(3)
C6A Fe1A C7A 39.8(3)
C4A Fe1A C7A 159.0(3)
C3A Fe1A C7A 125.8(3)
C8A Fe1A C2A 124.7(3)
C9A Fe1A C2A 159.2(4)
C5A Fe1A C2A 69.4(2)
C10A Fe1A C2A 160.4(3)
C1A Fe1A C2A 41.7(2)
C6A Fe1A C2A 126.4(3)
C4A Fe1A C2A 68.7(2)
C3A Fe1A C2A 41.3(2)
C7A Fe1A C2A 110.9(3)
C2A P1A C17A 100.3(3)
C2A P1A C11A 103.1(3)
C17A P1A C11A 106.3(3)
C2A P1A B1A 122.9(3)
C17A P1A B1A 107.4(3)
C11A P1A B1A 114.9(3)
C5A C1A C2A 107.0(5)
C5A C1A C23A 124.8(5)
C2A C1A C23A 128.0(6)
C5A C1A Fe1A 69.2(3)
C2A C1A Fe1A 70.0(4)
C23A C1A Fe1A 129.8(4)
C23A N1A C31A 118.2(5)
P1A B1A H1AA 109.5
P1A B1A H1BA 109.5
H1AA B1A H1BA 109.5
P1A B1A H1CA 109.5
H1AA B1A H1CA 109.5
H1BA B1A H1CA 109.5
C3A C2A C1A 106.7(5)
C3A C2A P1A 124.7(5)
C1A C2A P1A 128.4(5)
C3A C2A Fe1A 69.1(3)
C1A C2A Fe1A 68.3(4)
P1A C2A Fe1A 131.3(3)
C4A C3A C2A 108.8(6)
C4A C3A Fe1A 69.9(4)
C2A C3A Fe1A 69.7(3)
C4A C3A H3AA 125.6
C2A C3A H3AA 125.6
Fe1A C3A H3AA 125.6
C3A C4A C5A 109.2(5)
C3A C4A Fe1A 70.2(3)
C5A C4A Fe1A 69.2(3)
C3A C4A H4AA 125.4
C5A C4A H4AA 125.4
Fe1A C4A H4AA 125.4
C4A C5A C1A 108.3(5)
C4A C5A Fe1A 70.2(4)
C1A C5A Fe1A 69.3(3)
C4A C5A H5AA 125.8
C1A C5A H5AA 125.8
Fe1A C5A H5AA 125.8
C10A C6A C7A 109.7(7)
C10A C6A Fe1A 69.8(4)
C7A C6A Fe1A 70.7(4)
C10A C6A H6AA 125.2
C7A C6A H6AA 125.2
Fe1A C6A H6AA 125.2
C6A C7A C8A 106.4(7)
C6A C7A Fe1A 69.5(4)
C8A C7A Fe1A 68.3(4)
C6A C7A H7AA 126.8
C8A C7A H7AA 126.8
Fe1A C7A H7AA 126.8
C7A C8A C9A 108.4(7)
C7A C8A Fe1A 71.2(4)
C9A C8A Fe1A 69.9(4)
C7A C8A H8AA 125.8
C9A C8A H8AA 125.8
Fe1A C8A H8AA 125.8
C10A C9A C8A 107.3(6)
C10A C9A Fe1A 70.2(4)
C8A C9A Fe1A 69.1(4)
C10A C9A H9AA 126.4
C8A C9A H9AA 126.4
Fe1A C9A H9AA 126.4
C6A C10A C9A 108.2(7)
C6A C10A Fe1A 70.3(4)
C9A C10A Fe1A 69.8(4)
C6A C10A H10A 125.9
C9A C10A H10A 125.9
Fe1A C10A H10A 125.9
C16A C11A C12A 117.1(6)
C16A C11A P1A 123.3(5)
C12A C11A P1A 119.5(5)
C11A C12A C13A 122.1(7)
C11A C12A H12A 119.0
C13A C12A H12A 119.0
C14A C13A C12A 117.7(8)
C14A C13A H13A 121.1
C12A C13A H13A 121.1
C15A C14A C13A 121.3(7)
C15A C14A H14A 119.4
C13A C14A H14A 119.4
C14A C15A C16A 120.6(7)
C14A C15A H15A 119.7
C16A C15A H15A 119.7
C15A C16A C11A 121.2(7)
C15A C16A H16A 119.4
C11A C16A H16A 119.4
C18A C17A C22A 117.3(6)
C18A C17A P1A 124.2(5)
C22A C17A P1A 118.5(5)
C19A C18A C17A 121.6(6)
C19A C18A H18A 119.2
C17A C18A H18A 119.2
C20A C19A C18A 120.5(6)
C20A C19A H19A 119.8
C18A C19A H19A 119.8
C21A C20A C19A 118.5(6)
C21A C20A H20A 120.7
C19A C20A H20A 120.7
C20A C21A C22A 122.6(6)
C20A C21A H21A 118.7
C22A C21A H21A 118.7
C21A C22A C17A 119.5(6)
C21A C22A H22A 120.3
C17A C22A H22A 120.3
N1A C23A C24A 122.7(6)
N1A C23A C1A 115.6(5)
C24A C23A C1A 121.5(6)
C25A C24A C23A 119.2(6)
C25A C24A H24A 120.4
C23A C24A H24A 120.4
C24A C25A C26A 120.7(6)
C24A C25A H25A 119.6
C26A C25A H25A 119.6
C31A C26A C27A 118.2(6)
C31A C26A C25A 116.7(6)
C27A C26A C25A 125.1(7)
C28A C27A C26A 121.4(7)
C28A C27A H27A 119.3
C26A C27A H27A 119.3
C27A C28A C29A 119.9(7)
C27A C28A H28A 120.1
C29A C28A H28A 120.1
C28A C29A C30A 121.7(7)
C28A C29A H29A 119.2
C30A C29A H29A 119.2
C29A C30A C31A 119.4(7)
C29A C30A H30A 120.3
C31A C30A H30A 120.3
N1A C31A C26A 122.4(6)
N1A C31A C30A 118.1(6)
C26A C31A C30A 119.5(6)
C9 Fe1 C8 39.9(4)
C9 Fe1 C5 160.9(5)
C8 Fe1 C5 122.7(4)
C9 Fe1 C4 159.6(6)
C8 Fe1 C4 155.6(4)
C5 Fe1 C4 39.5(3)
C9 Fe1 C3 126.7(4)
C8 Fe1 C3 163.0(4)
C5 Fe1 C3 68.2(3)
C4 Fe1 C3 41.0(3)
C9 Fe1 C2 112.9(3)
C8 Fe1 C2 127.0(4)
C5 Fe1 C2 69.3(3)
C4 Fe1 C2 68.7(2)
C3 Fe1 C2 40.7(2)
C9 Fe1 C10 40.4(4)
C8 Fe1 C10 65.5(4)
C5 Fe1 C10 152.6(5)
C4 Fe1 C10 121.8(5)
C3 Fe1 C10 111.5(4)
C2 Fe1 C10 129.6(5)
C9 Fe1 C6 67.7(4)
C8 Fe1 C6 65.3(5)
C5 Fe1 C6 116.1(5)
C4 Fe1 C6 104.6(5)
C3 Fe1 C6 124.2(6)
C2 Fe1 C6 163.0(7)
C10 Fe1 C6 39.7(4)
C9 Fe1 C7 65.3(4)
C8 Fe1 C7 37.7(4)
C5 Fe1 C7 105.4(5)
C4 Fe1 C7 121.0(5)
C3 Fe1 C7 158.0(5)
C2 Fe1 C7 158.8(6)
C10 Fe1 C7 63.9(5)
C6 Fe1 C7 38.0(5)
C9 Fe1 C1 127.6(4)
C8 Fe1 C1 109.7(4)
C5 Fe1 C1 41.0(3)
C4 Fe1 C1 68.1(3)
C3 Fe1 C1 69.0(3)
C2 Fe1 C1 41.8(2)
C10 Fe1 C1 166.3(5)
C6 Fe1 C1 151.9(6)
C7 Fe1 C1 120.9(5)
C11 P1 C2 106.1(3)
C11 P1 C17 101.9(3)
C2 P1 C17 102.3(3)
C11 P1 B1 112.3(3)
C2 P1 B1 123.7(3)
C17 P1 B1 108.1(3)
C5 C1 C2 106.5(7)
C5 C1 C23 125.9(6)
C2 C1 C23 127.6(5)
C5 C1 Fe1 68.9(4)
C2 C1 Fe1 68.7(3)
C23 C1 Fe1 127.4(5)
P1 B1 H1A 109.5
P1 B1 H1B 109.5
H1A B1 H1B 109.5
P1 B1 H1C 109.5
H1A B1 H1C 109.5
H1B B1 H1C 109.5
C23 N1 C31 119.2(6)
C3 C2 C1 107.2(6)
C3 C2 P1 124.0(5)
C1 C2 P1 128.8(5)
C3 C2 Fe1 69.6(4)
C1 C2 Fe1 69.5(3)
P1 C2 Fe1 128.9(3)
C2 C3 C4 108.0(7)
C2 C3 Fe1 69.7(4)
C4 C3 Fe1 69.4(4)
C2 C3 H3A 126.0
C4 C3 H3A 126.0
Fe1 C3 H3A 126.0
C5 C4 C3 109.2(7)
C5 C4 Fe1 70.2(4)
C3 C4 Fe1 69.6(4)
C5 C4 H4A 125.4
C3 C4 H4A 125.4
Fe1 C4 H4A 125.4
C4 C5 C1 109.2(6)
C4 C5 Fe1 70.3(5)
C1 C5 Fe1 70.1(4)
C4 C5 H5A 125.4
C1 C5 H5A 125.4
Fe1 C5 H5A 125.4
C7 C6 C10 105.4(12)
C7 C6 Fe1 71.0(7)
C10 C6 Fe1 69.9(5)
C7 C6 H6A 127.2
C10 C6 H6A 127.2
Fe1 C6 H6A 127.2
C8 C7 C6 112.1(14)
C8 C7 Fe1 70.4(6)
C6 C7 Fe1 71.0(8)
C8 C7 H7A 123.9
C6 C7 H7A 123.9
Fe1 C7 H7A 123.9
C7 C8 C9 109.0(12)
C7 C8 Fe1 72.0(7)
C9 C8 Fe1 69.9(5)
C7 C8 H8A 125.5
C9 C8 H8A 125.5
Fe1 C8 H8A 125.5
C8 C9 C10 104.5(9)
C8 C9 Fe1 70.2(5)
C10 C9 Fe1 70.4(6)
C8 C9 H9A 127.6
C10 C9 H9A 127.6
Fe1 C9 H9A 127.6
C6 C10 C9 108.8(11)
C6 C10 Fe1 70.4(6)
C9 C10 Fe1 69.2(5)
C6 C10 H10B 125.6
C9 C10 H10B 125.6
Fe1 C10 H10B 125.6
C12 C11 C16 118.1(6)
C12 C11 P1 118.5(4)
C16 C11 P1 123.3(4)
C11 C12 C13 119.6(6)
C11 C12 H12B 120.2
C13 C12 H12B 120.2
C14 C13 C12 120.4(7)
C14 C13 H13B 119.8
C12 C13 H13B 119.8
C13 C14 C15 121.2(7)
C13 C14 H14B 119.4
C15 C14 H14B 119.4
C16 C15 C14 117.1(7)
C16 C15 H15B 121.5
C14 C15 H15B 121.5
C15 C16 C11 123.5(6)
C15 C16 H16B 118.2
C11 C16 H16B 118.2
C18 C17 C22 118.4(6)
C18 C17 P1 122.8(5)
C22 C17 P1 118.8(5)
C17 C18 C19 121.1(7)
C17 C18 H18B 119.5
C19 C18 H18B 119.5
C20 C19 C18 120.4(7)
C20 C19 H19B 119.8
C18 C19 H19B 119.8
C19 C20 C21 119.8(7)
C19 C20 H20B 120.1
C21 C20 H20B 120.1
C20 C21 C22 120.5(7)
C20 C21 H21B 119.7
C22 C21 H21B 119.7
C17 C22 C21 119.6(6)
C17 C22 H22B 120.2
C21 C22 H22B 120.2
N1 C23 C24 123.2(7)
N1 C23 C1 117.1(6)
C24 C23 C1 119.6(7)
C25 C24 C23 118.5(7)
C25 C24 H24B 120.8
C23 C24 H24B 120.8
C24 C25 C26 122.8(7)
C24 C25 H25B 118.6
C26 C25 H25B 118.6
C27 C26 C31 116.5(8)
C27 C26 C25 129.8(8)
C31 C26 C25 113.7(8)
C28 C27 C26 123.8(8)
C28 C27 H27B 118.1
C26 C27 H27B 118.1
C29 C28 C27 116.3(9)
C29 C28 H28B 121.9
C27 C28 H28B 121.9
C28 C29 C30 124.5(9)
C28 C29 H29B 117.8
C30 C29 H29B 117.8
C29 C30 C31 121.6(8)
C29 C30 H30B 119.2
C31 C30 H30B 119.2
N1 C31 C30 120.1(6)
N1 C31 C26 122.4(7)
C30 C31 C26 117.4(8)
Cl2 C1S Cl1 118.7(7)
Cl2 C1S H1SB 107.6
Cl1 C1S H1SB 107.6
Cl2 C1S H1SA 107.6
Cl1 C1S H1SA 107.6
H1SB C1S H1SA 107.1

loop_
_geom_bond_atom_site_label_1
_geom_bond_atom_site_label_2
_geom_bond_distance
Fe1A C8A 2.010(7)
Fe1A C9A 2.021(6)
Fe1A C5A 2.026(6)
Fe1A C10A 2.026(7)
Fe1A C1A 2.027(6)
Fe1A C6A 2.033(7)
Fe1A C4A 2.038(6)
Fe1A C3A 2.042(6)
Fe1A C7A 2.047(6)
Fe1A C2A 2.050(6)
P1A C2A 1.803(6)
P1A C17A 1.823(6)
P1A C11A 1.834(6)
P1A B1A 1.953(7)
C1A C5A 1.438(7)
C1A C2A 1.450(7)
C1A C23A 1.466(8)
N1A C23A 1.322(7)
N1A C31A 1.377(7)
B1A H1AA 0.9600
B1A H1BA 0.9600
B1A H1CA 0.9600
C2A C3A 1.442(8)
C3A C4A 1.394(8)
C3A H3AA 0.9800
C4A C5A 1.410(8)
C4A H4AA 0.9800
C5A H5AA 0.9800
C6A C10A 1.385(9)
C6A C7A 1.388(10)
C6A H6AA 0.9800
C7A C8A 1.406(10)
C7A H7AA 0.9800
C8A C9A 1.411(11)
C8A H8AA 0.9800
C9A C10A 1.386(11)
C9A H9AA 0.9800
C10A H10A 0.9800
C11A C16A 1.374(7)
C11A C12A 1.376(8)
C12A C13A 1.399(9)
C12A H12A 0.9300
C13A C14A 1.361(11)
C13A H13A 0.9300
C14A C15A 1.343(10)
C14A H14A 0.9300
C15A C16A 1.370(8)
C15A H15A 0.9300
C16A H16A 0.9300
C17A C18A 1.374(8)
C17A C22A 1.381(8)
C18A C19A 1.366(9)
C18A H18A 0.9300
C19A C20A 1.351(8)
C19A H19A 0.9300
C20A C21A 1.341(8)
C20A H20A 0.9300
C21A C22A 1.367(8)
C21A H21A 0.9300
C22A H22A 0.9300
C23A C24A 1.410(8)
C24A C25A 1.341(8)
C24A H24A 0.9300
C25A C26A 1.417(8)
C25A H25A 0.9300
C26A C31A 1.403(8)
C26A C27A 1.407(8)
C27A C28A 1.352(9)
C27A H27A 0.9300
C28A C29A 1.366(11)
C28A H28A 0.9300
C29A C30A 1.370(9)
C29A H29A 0.9300
C30A C31A 1.404(8)
C30A H30A 0.9300
Fe1 C9 2.010(8)
Fe1 C8 2.013(9)
Fe1 C5 2.019(7)
Fe1 C4 2.020(7)
Fe1 C3 2.023(7)
Fe1 C2 2.024(6)
Fe1 C10 2.026(8)
Fe1 C6 2.032(9)
Fe1 C7 2.033(12)
Fe1 C1 2.035(6)
P1 C11 1.799(6)
P1 C2 1.823(6)
P1 C17 1.829(6)
P1 B1 1.938(7)
C1 C5 1.421(9)
C1 C2 1.447(8)
C1 C23 1.451(9)
B1 H1A 0.9600
B1 H1B 0.9600
B1 H1C 0.9600
N1 C23 1.315(7)
N1 C31 1.364(8)
C2 C3 1.407(8)
C3 C4 1.414(9)
C3 H3A 0.9800
C4 C5 1.366(10)
C4 H4A 0.9800
C5 H5A 0.9800
C6 C7 1.323(17)
C6 C10 1.377(14)
C6 H6A 0.9800
C7 C8 1.306(13)
C7 H7A 0.9800
C8 C9 1.371(12)
C8 H8A 0.9800
C9 C10 1.393(13)
C9 H9A 0.9800
C10 H10B 0.9800
C11 C12 1.371(7)
C11 C16 1.372(7)
C12 C13 1.383(9)
C12 H12B 0.9300
C13 C14 1.362(10)
C13 H13B 0.9300
C14 C15 1.372(10)
C14 H14B 0.9300
C15 C16 1.364(8)
C15 H15B 0.9300
C16 H16B 0.9300
C17 C18 1.367(8)
C17 C22 1.378(7)
C18 C19 1.373(8)
C18 H18B 0.9300
C19 C20 1.344(9)
C19 H19B 0.9300
C20 C21 1.356(9)
C20 H20B 0.9300
C21 C22 1.390(8)
C21 H21B 0.9300
C22 H22B 0.9300
C23 C24 1.402(9)
C24 C25 1.323(11)
C24 H24B 0.9300
C25 C26 1.450(12)
C25 H25B 0.9300
C26 C27 1.415(11)
C26 C31 1.433(9)
C27 C28 1.372(11)
C27 H27B 0.9300
C28 C29 1.332(11)
C28 H28B 0.9300
C29 C30 1.341(10)
C29 H29B 0.9300
C30 C31 1.383(9)
C30 H30B 0.9300
Cl1 C1S 1.635(11)
Cl2 C1S 1.599(11)
C1S H1SB 0.9700
C1S H1SA 0.9700
